data_7017729
loop_
_publ_author_name
'Brayshaw, Simon K.'
'Easun, Timothy L.'
'George, Michael W.'
'Griffin, Alexandra M. E.'
'Johnson, Andrew L.'
'Raithby, Paul R.'
'Savarese, Teresa L.'
'Schiffers, Stefanie'
'Warren, John E.'
'Warren, Mark R.'
'Teat, Simon J.'

_publ_section_title
;
 Photocrystallographic identification of metastable nitrito linkage
 isomers in a series of nickel(II) complexes.
;
_journal_issue 1
_journal_name_full 'Dalton transactions (Cambridge, England : 2003)'
_journal_page_first 90
_journal_page_last 97
_journal_paper_doi 10.1039/c1dt11379h
_journal_volume 41
_journal_year 2012
_chemical_formula_moiety 'C14 H32 N6 Ni O4'
_chemical_formula_sum 'C14 H32 N6 Ni O4'
_chemical_formula_weight 407.17
_chemical_name_systematic
;
Trans-bis[1-(2-amino-ethyl)-piperidine]dinitro-nickel(II)
;
_space_group_IT_number 14
_symmetry_cell_setting monoclinic
_symmetry_space_group_name_Hall '-P 2ybc'
_symmetry_space_group_name_H-M 'P 1 21/c 1'
_atom_sites_solution_hydrogens geom
_atom_sites_solution_primary direct
_atom_sites_solution_secondary difmap
_audit_creation_method SHELXL-97
_cell_angle_alpha 90.00
_cell_angle_beta 109.03(2)
_cell_angle_gamma 90.00
_cell_formula_units_Z 2
_cell_length_a 9.629(5)
_cell_length_b 8.240(2)
_cell_length_c 11.804(2)
_cell_measurement_reflns_used 5420
_cell_measurement_temperature 90(2)
_cell_measurement_theta_max 66.868
_cell_measurement_theta_min 7.244
_cell_volume 885.4(5)
_computing_cell_refinement 'Bruker SMART'
_computing_data_collection 'Bruker SMART'
_computing_data_reduction 'Bruker SAINT'
_computing_molecular_graphics POVRAY
_computing_publication_material 'SHELXTL (Sheldrick, 1997)'
_computing_structure_refinement 'SHELXTL (Sheldrick, 1997)'
_computing_structure_solution 'SHELXTS (Sheldrick, 1997)'
_diffrn_ambient_temperature 90(2)
_diffrn_measured_fraction_theta_full 0.966
_diffrn_measured_fraction_theta_max 0.966
_diffrn_measurement_device_type 'Bruker APEX2'
_diffrn_measurement_method '3000 0.3 degree images with \f and \w scans'
_diffrn_radiation_monochromator 'Channel-cut Si(111)'
_diffrn_radiation_source 'Station 11.3.1 ALS'
_diffrn_radiation_type MoKa
_diffrn_radiation_wavelength 0.77490
_diffrn_reflns_av_R_equivalents 0.0638
_diffrn_reflns_av_sigmaI/netI 0.0647
_diffrn_reflns_limit_h_max 7
_diffrn_reflns_limit_h_min -13
_diffrn_reflns_limit_k_max 11
_diffrn_reflns_limit_k_min -11
_diffrn_reflns_limit_l_max 16
_diffrn_reflns_limit_l_min -16
_diffrn_reflns_number 8704
_diffrn_reflns_theta_full 33.56
_diffrn_reflns_theta_max 33.56
_diffrn_reflns_theta_min 3.64
_exptl_absorpt_coefficient_mu 1.422
_exptl_absorpt_correction_T_max 1
_exptl_absorpt_correction_T_min 0.767324
_exptl_absorpt_correction_type multi-scan
_exptl_absorpt_process_details 'SADABS - Bruker2004'
_exptl_crystal_colour purple
_exptl_crystal_density_diffrn 1.527
_exptl_crystal_density_method 'not measured'
_exptl_crystal_description block
_exptl_crystal_F_000 436
_exptl_crystal_size_max 0.10
_exptl_crystal_size_mid 0.08
_exptl_crystal_size_min 0.08
_refine_diff_density_max 0.513
_refine_diff_density_min -0.438
_refine_diff_density_rms 0.108
_refine_ls_extinction_method none
_refine_ls_goodness_of_fit_ref 1.109
_refine_ls_hydrogen_treatment constr
_refine_ls_matrix_type full
_refine_ls_number_parameters 136
_refine_ls_number_reflns 2605
_refine_ls_number_restraints 8
_refine_ls_restrained_S_all 1.133
_refine_ls_R_factor_all 0.0481
_refine_ls_R_factor_gt 0.0434
_refine_ls_shift/su_max 0.000
_refine_ls_shift/su_mean 0.000
_refine_ls_structure_factor_coef Fsqd
_refine_ls_weighting_details 'calc w=1/[\s^2^(Fo^2^)+(0.0588P)^2^+0.0000P] where P=(Fo^2^+2Fc^2^)/3'
_refine_ls_weighting_scheme calc
_refine_ls_wR_factor_gt 0.1151
_refine_ls_wR_factor_ref 0.1178
_reflns_number_gt 2274
_reflns_number_total 2605
_reflns_threshold_expression >2sigma(I)
_cod_data_source_file c1dt11379h.txt
_cod_data_source_block 1
_cod_depositor_comments
;
The following automatic conversions were performed:

'_symmetry_cell_setting' value 'Monoclinic' changed to 'monoclinic'
according to /home/saulius/struct/CIF-dictionaries/cif_core.dic
dictionary named 'cif_core.dic' version 2.4.1 from 2010-06-29.

Automatic conversion script
Id: cif_fix_values 1715 2011-07-08 13:25:40Z adriana 
;
_cod_original_sg_symbol_H-M P21/c
_cod_database_code 7017729

loop_
_symmetry_equiv_pos_as_xyz
'x, y, z'
'-x, y+1/2, -z+1/2'
'-x, -y, -z'
'x, -y-1/2, z-1/2'

loop_
_atom_site_label
_atom_site_type_symbol
_atom_site_fract_x
_atom_site_fract_y
_atom_site_fract_z
_atom_site_U_iso_or_equiv
_atom_site_adp_type
_atom_site_occupancy
_atom_site_symmetry_multiplicity
_atom_site_calc_flag
_atom_site_refinement_flags
_atom_site_disorder_assembly
_atom_site_disorder_group
Ni1 Ni 0.0000 0.0000 0.0000 0.01056(12) Uani 1 2 d S . .
N2 N -0.12929(17) -0.16784(18) 0.04830(13) 0.0137(3) Uani 1 1 d D . .
H2E H -0.1583 -0.2476 -0.0091 0.016 Uiso 0.795(6) 1 calc PR A 1
H2F H -0.0768 -0.2157 0.1199 0.016 Uiso 0.795(6) 1 calc PR A 1
H2G H -0.1177 -0.2679 0.0183 0.016 Uiso 0.205(6) 1 d PR A 2
H2H H -0.1001 -0.1756 0.1303 0.016 Uiso 0.205(6) 1 d PR A 2
N3 N -0.20416(17) 0.15059(17) -0.04685(13) 0.0129(3) Uani 1 1 d D . .
C5 C -0.3604(2) 0.4660(2) -0.12521(18) 0.0195(4) Uani 1 1 d D . .
H5A H -0.4532 0.5281 -0.1446 0.023 Uiso 0.795(6) 1 calc PR A 1
H5B H -0.2837 0.5393 -0.1352 0.023 Uiso 0.795(6) 1 calc PR A 1
H5C H -0.2780 0.5202 -0.1428 0.023 Uiso 0.205(6) 1 calc PR A 2
H5D H -0.4456 0.5405 -0.1446 0.023 Uiso 0.205(6) 1 calc PR A 2
C6 C -0.3158(2) 0.4084(2) 0.00401(16) 0.0219(4) Uani 1 1 d D A .
H6A H -0.2874 0.5036 0.0578 0.026 Uiso 0.795(6) 1 calc PR A 1
H6B H -0.4014 0.3565 0.0181 0.026 Uiso 0.795(6) 1 calc PR A 1
H6C H -0.3904 0.3345 0.0167 0.026 Uiso 0.205(6) 1 calc PR A 2
H6D H -0.3008 0.5011 0.0601 0.026 Uiso 0.205(6) 1 calc PR A 2
C1 C -0.2603(3) -0.0837(3) 0.0604(2) 0.0162(6) Uani 0.795(6) 1 d PD A 1
H1A H -0.2328 -0.0241 0.1373 0.019 Uiso 0.795(6) 1 calc PR A 1
H1B H -0.3365 -0.1645 0.0601 0.019 Uiso 0.795(6) 1 calc PR A 1
C2 C -0.3203(3) 0.0335(3) -0.0426(2) 0.0144(5) Uani 0.795(6) 1 d PD A 1
H2A H -0.3556 -0.0274 -0.1189 0.017 Uiso 0.795(6) 1 calc PR A 1
H2B H -0.4047 0.0934 -0.0325 0.017 Uiso 0.795(6) 1 calc PR A 1
C3 C -0.2440(3) 0.2182(4) -0.1734(2) 0.0141(5) Uani 0.795(6) 1 d PD A 1
H3A H -0.2600 0.1265 -0.2304 0.017 Uiso 0.795(6) 1 calc PR A 1
H3B H -0.1600 0.2822 -0.1800 0.017 Uiso 0.795(6) 1 calc PR A 1
C4 C -0.3808(4) 0.3255(4) -0.2100(2) 0.0158(6) Uani 0.795(6) 1 d PD A 1
H4A H -0.3991 0.3665 -0.2925 0.019 Uiso 0.795(6) 1 calc PR A 1
H4B H -0.4672 0.2610 -0.2093 0.019 Uiso 0.795(6) 1 calc PR A 1
C7 C -0.1889(4) 0.2886(3) 0.0357(2) 0.0145(5) Uani 0.795(6) 1 d PD A 1
H7A H -0.0983 0.3486 0.0397 0.017 Uiso 0.795(6) 1 calc PR A 1
H7B H -0.1755 0.2452 0.1167 0.017 Uiso 0.795(6) 1 calc PR A 1
C1A C -0.2822(10) -0.1199(10) 0.0021(9) 0.0144(19) Uiso 0.205(6) 1 d PD A 2
H1C H -0.3402 -0.1794 0.0441 0.017 Uiso 0.205(6) 1 calc PR A 2
H1D H -0.3231 -0.1444 -0.0846 0.017 Uiso 0.205(6) 1 calc PR A 2
C2A C -0.2882(11) 0.0599(10) 0.0230(9) 0.016(2) Uiso 0.205(6) 1 d PD A 2
H2C H -0.2441 0.0836 0.1096 0.019 Uiso 0.205(6) 1 calc PR A 2
H2D H -0.3917 0.0966 -0.0033 0.019 Uiso 0.205(6) 1 calc PR A 2
C3A C -0.2725(12) 0.1793(14) -0.1687(9) 0.011(2) Uiso 0.205(6) 1 d PD A 2
H3D H -0.3060 0.0743 -0.2092 0.013 Uiso 0.205(6) 1 calc PR A 2
H3C H -0.1994 0.2253 -0.2023 0.013 Uiso 0.205(6) 1 calc PR A 2
C4A C -0.4033(12) 0.2938(12) -0.1969(10) 0.009(3) Uiso 0.205(6) 1 d PD A 2
H4D H -0.4832 0.2412 -0.1747 0.011 Uiso 0.205(6) 1 calc PR A 2
H4C H -0.4402 0.3152 -0.2842 0.011 Uiso 0.205(6) 1 calc PR A 2
C7A C -0.1649(12) 0.3151(13) 0.0201(11) 0.012(3) Uiso 0.205(6) 1 d PD A 2
H7D H -0.1017 0.3802 -0.0139 0.014 Uiso 0.205(6) 1 calc PR A 2
H7C H -0.1114 0.2964 0.1062 0.014 Uiso 0.205(6) 1 calc PR A 2
O1 O 0.02396(16) 0.05244(19) 0.25622(11) 0.0199(3) Uani 1 1 d . A .
N1 N 0.07571(18) 0.09755(18) 0.17713(12) 0.0146(3) Uani 1 1 d . . .
O2 O 0.17595(18) 0.20144(18) 0.20669(12) 0.0246(3) Uani 1 1 d . A .

loop_
_atom_site_aniso_label
_atom_site_aniso_U_11
_atom_site_aniso_U_22
_atom_site_aniso_U_33
_atom_site_aniso_U_23
_atom_site_aniso_U_13
_atom_site_aniso_U_12
Ni1 0.0104(2) 0.01193(19) 0.00944(17) -0.00025(9) 0.00339(13) -0.00034(10)
N2 0.0119(8) 0.0142(7) 0.0147(6) 0.0021(5) 0.0038(6) 0.0011(6)
N3 0.0128(8) 0.0115(6) 0.0153(6) 0.0002(5) 0.0058(6) -0.0003(5)
C5 0.0183(11) 0.0179(8) 0.0226(9) 0.0047(7) 0.0071(8) 0.0053(7)
C6 0.0253(11) 0.0207(9) 0.0160(7) -0.0039(6) 0.0016(7) 0.0084(8)
C1 0.0121(12) 0.0194(11) 0.0189(12) 0.0052(9) 0.0076(9) 0.0016(9)
C2 0.0086(12) 0.0156(10) 0.0181(12) 0.0024(8) 0.0030(9) -0.0004(8)
C3 0.0142(13) 0.0171(13) 0.0105(10) 0.0005(8) 0.0033(9) -0.0008(11)
C4 0.0155(14) 0.0204(13) 0.0118(10) 0.0026(9) 0.0047(10) 0.0011(11)
C7 0.0180(14) 0.0148(12) 0.0106(10) 0.0004(8) 0.0045(10) 0.0010(10)
O1 0.0216(8) 0.0262(7) 0.0128(5) 0.0017(5) 0.0066(5) 0.0009(6)
N1 0.0151(8) 0.0148(7) 0.0135(6) -0.0002(5) 0.0041(6) 0.0032(6)
O2 0.0286(9) 0.0234(7) 0.0208(6) -0.0068(5) 0.0069(6) -0.0107(6)

loop_
_atom_type_symbol
_atom_type_description
_atom_type_scat_dispersion_real
_atom_type_scat_dispersion_imag
_atom_type_scat_source
C C 0.0033 0.0016 'International Tables Vol C Tables 4.2.6.8 and 6.1.1.4'
H H 0.0000 0.0000 'International Tables Vol C Tables 4.2.6.8 and 6.1.1.4'
N N 0.0061 0.0033 'International Tables Vol C Tables 4.2.6.8 and 6.1.1.4'
O O 0.0106 0.0060 'International Tables Vol C Tables 4.2.6.8 and 6.1.1.4'
Ni Ni 0.3393 1.1124 'International Tables Vol C Tables 4.2.6.8 and 6.1.1.4'

loop_
_geom_angle_atom_site_label_1
_geom_angle_atom_site_label_2
_geom_angle_atom_site_label_3
_geom_angle
_geom_angle_site_symmetry_1
_geom_angle_site_symmetry_3
N2 Ni1 N2 180.00(10) . 3
N2 Ni1 N1 88.52(6) . 3
N2 Ni1 N1 91.48(6) 3 3
N2 Ni1 N1 91.48(6) . .
N2 Ni1 N1 88.52(6) 3 .
N1 Ni1 N1 180.00(9) 3 .
N2 Ni1 N3 83.06(6) . .
N2 Ni1 N3 96.94(6) 3 .
N1 Ni1 N3 88.55(6) 3 .
N1 Ni1 N3 91.45(6) . .
N2 Ni1 N3 96.94(6) . 3
N2 Ni1 N3 83.06(6) 3 3
N1 Ni1 N3 91.45(6) 3 3
N1 Ni1 N3 88.55(6) . 3
N3 Ni1 N3 180.00(8) . 3
C1A N2 C1 28.2(4) . .
C1A N2 Ni1 110.1(3) . .
C1 N2 Ni1 108.76(12) . .
C3A N3 C7 117.6(5) . .
C3A N3 C2 92.1(5) . .
C7 N3 C2 113.0(2) . .
C3A N3 C3 16.5(4) . .
C7 N3 C3 107.75(18) . .
C2 N3 C3 108.57(18) . .
C3A N3 C2A 119.1(6) . .
C7 N3 C2A 88.7(4) . .
C2 N3 C2A 29.4(4) . .
C3 N3 C2A 134.5(4) . .
C3A N3 C7A 109.4(6) . .
C7 N3 C7A 15.0(4) . .
C2 N3 C7A 127.5(4) . .
C3 N3 C7A 97.0(5) . .
C2A N3 C7A 103.7(5) . .
C3A N3 Ni1 115.5(4) . .
C7 N3 Ni1 112.01(14) . .
C2 N3 Ni1 103.97(12) . .
C3 N3 Ni1 111.48(12) . .
C2A N3 Ni1 99.9(4) . .
C7A N3 Ni1 108.1(4) . .
C4 C5 C6 111.19(19) . .
C4 C5 C4A 13.9(4) . .
C6 C5 C4A 100.9(4) . .
C7 C6 C5 113.03(18) . .
C7 C6 C7A 14.5(4) . .
C5 C6 C7A 102.6(5) . .
N2 C1 C2 109.56(17) . .
N3 C2 C1 110.25(19) . .
N3 C3 C4 114.1(2) . .
C5 C4 C3 110.1(2) . .
N3 C7 C6 116.1(2) . .
N2 C1A C2A 107.2(7) . .
C1A C2A N3 109.7(7) . .
N3 C3A C4A 114.3(8) . .
C3A C4A C5 111.9(8) . .
N3 C7A C6 107.4(7) . .
O1 N1 O2 117.02(14) . .
O1 N1 Ni1 121.86(13) . .
O2 N1 Ni1 121.11(11) . .

loop_
_geom_bond_atom_site_label_1
_geom_bond_atom_site_label_2
_geom_bond_distance
_geom_bond_site_symmetry_2
Ni1 N2 2.0616(15) .
Ni1 N2 2.0616(15) 3
Ni1 N1 2.1343(15) 3
Ni1 N1 2.1343(15) .
Ni1 N3 2.2363(17) .
Ni1 N3 2.2363(17) 3
N2 C1A 1.448(9) .
N2 C1 1.486(3) .
N3 C3A 1.393(10) .
N3 C7 1.473(3) .
N3 C2 1.491(3) .
N3 C3 1.521(3) .
N3 C2A 1.526(8) .
N3 C7A 1.553(11) .
C5 C4 1.500(3) .
C5 C6 1.519(3) .
C5 C4A 1.635(10) .
C6 C7 1.519(3) .
C6 C7A 1.599(11) .
C1 C2 1.512(3) .
C3 C4 1.527(3) .
C1A C2A 1.506(11) .
C3A C4A 1.521(13) .
O1 N1 1.2496(19) .
N1 O2 1.252(2) .

loop_
_geom_hbond_atom_site_label_D
_geom_hbond_atom_site_label_H
_geom_hbond_atom_site_label_A
_geom_hbond_distance_DH
_geom_hbond_distance_HA
_geom_hbond_distance_DA
_geom_hbond_angle_DHA
_geom_hbond_site_symmetry_A
N2 H2E O2 0.92 2.31 2.908(2) 122.0 3
N2 H2F O1 0.92 2.36 3.184(2) 149.3 2_545

loop_
_geom_torsion_atom_site_label_1
_geom_torsion_atom_site_label_2
_geom_torsion_atom_site_label_3
_geom_torsion_atom_site_label_4
_geom_torsion
_geom_torsion_site_symmetry_1
N2 Ni1 N2 C1A -146(100) 3
N1 Ni1 N2 C1A -75.3(4) 3
N1 Ni1 N2 C1A 104.7(4) .
N3 Ni1 N2 C1A 13.4(4) .
N3 Ni1 N2 C1A -166.6(4) 3
N2 Ni1 N2 C1 -176(100) 3
N1 Ni1 N2 C1 -105.22(13) 3
N1 Ni1 N2 C1 74.78(13) .
N3 Ni1 N2 C1 -16.50(13) .
N3 Ni1 N2 C1 163.50(13) 3
N2 Ni1 N3 C3A -111.4(6) .
N2 Ni1 N3 C3A 68.6(6) 3
N1 Ni1 N3 C3A -22.7(6) 3
N1 Ni1 N3 C3A 157.3(6) .
N3 Ni1 N3 C3A 43(92) 3
N2 Ni1 N3 C7 110.31(18) .
N2 Ni1 N3 C7 -69.69(18) 3
N1 Ni1 N3 C7 -161.01(18) 3
N1 Ni1 N3 C7 18.99(18) .
N3 Ni1 N3 C7 -95(83) 3
N2 Ni1 N3 C2 -12.08(12) .
N2 Ni1 N3 C2 167.92(12) 3
N1 Ni1 N3 C2 76.60(12) 3
N1 Ni1 N3 C2 -103.40(12) .
N3 Ni1 N3 C2 143(82) 3
N2 Ni1 N3 C3 -128.86(17) .
N2 Ni1 N3 C3 51.14(17) 3
N1 Ni1 N3 C3 -40.18(17) 3
N1 Ni1 N3 C3 139.82(17) .
N3 Ni1 N3 C3 26(83) 3
N2 Ni1 N3 C2A 17.7(4) .
N2 Ni1 N3 C2A -162.3(4) 3
N1 Ni1 N3 C2A 106.4(4) 3
N1 Ni1 N3 C2A -73.6(4) .
N3 Ni1 N3 C2A 172(93) 3
N2 Ni1 N3 C7A 125.7(5) .
N2 Ni1 N3 C7A -54.3(5) 3
N1 Ni1 N3 C7A -145.6(5) 3
N1 Ni1 N3 C7A 34.4(5) .
N3 Ni1 N3 C7A -80(91) 3
C4 C5 C6 C7 49.4(3) .
C4A C5 C6 C7 59.2(5) .
C4 C5 C6 C7A 60.1(5) .
C4A C5 C6 C7A 69.8(6) .
C1A N2 C1 C2 -54.7(7) .
Ni1 N2 C1 C2 43.1(2) .
C3A N3 C2 C1 155.6(5) .
C7 N3 C2 C1 -83.1(2) .
C3 N3 C2 C1 157.36(19) .
C2A N3 C2 C1 -46.9(7) .
C7A N3 C2 C1 -87.8(6) .
Ni1 N3 C2 C1 38.6(2) .
N2 C1 C2 N3 -56.5(3) .
C3A N3 C3 C4 73.7(17) .
C7 N3 C3 C4 -55.4(3) .
C2 N3 C3 C4 67.4(3) .
C2A N3 C3 C4 50.9(6) .
C7A N3 C3 C4 -66.1(5) .
Ni1 N3 C3 C4 -178.70(19) .
C6 C5 C4 C3 -53.1(3) .
C4A C5 C4 C3 -97.0(19) .
N3 C3 C4 C5 58.4(3) .
C3A N3 C7 C6 36.5(6) .
C2 N3 C7 C6 -69.0(3) .
C3 N3 C7 C6 50.9(3) .
C2A N3 C7 C6 -85.9(4) .
C7A N3 C7 C6 96.4(18) .
Ni1 N3 C7 C6 173.9(2) .
C5 C6 C7 N3 -50.2(3) .
C7A C6 C7 N3 -96.2(18) .
C1 N2 C1A C2A 49.5(7) .
Ni1 N2 C1A C2A -42.9(8) .
N2 C1A C2A N3 62.5(9) .
C3A N3 C2A C1A 80.5(9) .
C7 N3 C2A C1A -158.4(7) .
C2 N3 C2A C1A 54.6(7) .
C3 N3 C2A C1A 87.7(8) .
C7A N3 C2A C1A -157.8(8) .
Ni1 N3 C2A C1A -46.3(7) .
C7 N3 C3A C4A -39.1(10) .
C2 N3 C3A C4A 78.4(8) .
C3 N3 C3A C4A -95.6(19) .
C2A N3 C3A C4A 66.0(10) .
C7A N3 C3A C4A -52.8(10) .
Ni1 N3 C3A C4A -175.0(6) .
N3 C3A C4A C5 54.1(10) .
C4 C5 C4A C3A 76.9(18) .
C6 C5 C4A C3A -62.0(8) .
C3A N3 C7A C6 63.0(8) .
C7 N3 C7A C6 -62.7(16) .
C2 N3 C7A C6 -45.7(9) .
C3 N3 C7A C6 74.2(6) .
C2A N3 C7A C6 -65.0(7) .
Ni1 N3 C7A C6 -170.5(5) .
C7 C6 C7A N3 62.6(16) .
C5 C6 C7A N3 -74.7(6) .
N2 Ni1 N1 O1 -6.44(14) .
N2 Ni1 N1 O1 173.56(14) 3
N1 Ni1 N1 O1 -61(32) 3
N3 Ni1 N1 O1 76.65(15) .
N3 Ni1 N1 O1 -103.35(15) 3
N2 Ni1 N1 O2 172.55(14) .
N2 Ni1 N1 O2 -7.45(14) 3
N1 Ni1 N1 O2 118(32) 3
N3 Ni1 N1 O2 -104.36(14) .
N3 Ni1 N1 O2 75.64(14) 3
